data_4022223
loop_
_publ_author_name
'Ted M. Pappenfus'
'Jonathan D. Raff'
'Eric J. Hukkanen'
'Jason R. Burney'
'Juan Casado'
'Steven M. Drew'
'Larry L. Miller'
'Kent R. Mann'

_publ_section_title
;
 Dinitro and Quinodimethane Derivatives of Terthiophene
 That Can Be Both Oxidized and Reduced.
 Crystal Structures, Spectra, and a Method for Analyzing
 Quinoid Contributions to Structure
;
_journal_name_full 'Journal of Organic Chemistry'
_journal_page_first 6015
_journal_page_last 6024
_journal_paper_doi 10.1021/jo025572b
_journal_volume 67
_journal_year 2002
_chemical_formula_moiety 'C20 H22 N2 O4 S3'
_chemical_formula_sum 'C20 H22 N2 O4 S3'
_chemical_formula_weight 450.58
_chemical_name_common 01125
_chemical_name_systematic
; 
 ? 
;
_space_group_IT_number 2
_symmetry_cell_setting triclinic
_symmetry_space_group_name_Hall '-P 1'
_symmetry_space_group_name_H-M 'P -1'
_atom_sites_solution_hydrogens geom
_atom_sites_solution_primary direct
_atom_sites_solution_secondary difmap
_audit_creation_method SHELXL-97
_cell_angle_alpha 118.688(15)
_cell_angle_beta 97.820(18)
_cell_angle_gamma 91.649(17)
_cell_formula_units_Z 2
_cell_length_a 8.9514(15)
_cell_length_b 11.434(2)
_cell_length_c 11.871(3)
_cell_measurement_reflns_used 514
_cell_measurement_temperature 173(2)
_cell_measurement_theta_max 50.028
_cell_measurement_theta_min 5.552
_cell_volume 1049.8(4)
_computing_cell_refinement 'Bruker SMART'
_computing_data_collection 'Bruker SMART'
_computing_data_reduction 'Bruker SHELXTL'
_computing_molecular_graphics 'Bruker SHELXTL'
_computing_publication_material 'Bruker SHELXTL'
_computing_structure_refinement 'SHELXL-97 (Sheldrick, 1997)'
_computing_structure_solution 'SHELXS-97 (Sheldrick, 1990)'
_diffrn_ambient_temperature 173(2)
_diffrn_measured_fraction_theta_full 0.971
_diffrn_measured_fraction_theta_max 0.971
_diffrn_measurement_device_type 'Siemans SMART Platform CCD'
_diffrn_measurement_method 'Omega scans'
_diffrn_radiation_monochromator graphite
_diffrn_radiation_source 'normal-focus sealed tube'
_diffrn_radiation_type MoK\a
_diffrn_radiation_wavelength 0.71073
_diffrn_reflns_av_R_equivalents 0.0231
_diffrn_reflns_av_sigmaI/netI 0.0772
_diffrn_reflns_limit_h_max 11
_diffrn_reflns_limit_h_min -11
_diffrn_reflns_limit_k_max 10
_diffrn_reflns_limit_k_min -14
_diffrn_reflns_limit_l_max 15
_diffrn_reflns_limit_l_min -10
_diffrn_reflns_number 6779
_diffrn_reflns_theta_full 27.44
_diffrn_reflns_theta_max 27.44
_diffrn_reflns_theta_min 1.98
_exptl_absorpt_coefficient_mu 0.383
_exptl_absorpt_correction_T_max 0.9413
_exptl_absorpt_correction_T_min 0.8841
_exptl_absorpt_correction_type multi-scan
_exptl_absorpt_process_details 'SADABS, R. Blessing, 1995'
_exptl_crystal_colour orange
_exptl_crystal_density_diffrn 1.425
_exptl_crystal_density_method 'not measured'
_exptl_crystal_description block
_exptl_crystal_F_000 472
_exptl_crystal_size_max 0.33
_exptl_crystal_size_mid 0.22
_exptl_crystal_size_min 0.16
_refine_diff_density_max 0.335
_refine_diff_density_min -0.303
_refine_diff_density_rms 0.058
_refine_ls_extinction_method none
_refine_ls_goodness_of_fit_ref 1.064
_refine_ls_hydrogen_treatment riding
_refine_ls_matrix_type full
_refine_ls_number_parameters 286
_refine_ls_number_reflns 4655
_refine_ls_number_restraints 0
_refine_ls_restrained_S_all 1.064
_refine_ls_R_factor_all 0.0768
_refine_ls_R_factor_gt 0.0396
_refine_ls_shift/su_max 0.001
_refine_ls_shift/su_mean 0.000
_refine_ls_structure_factor_coef Fsqd
_refine_ls_weighting_details
; calc 
 [0.00000+1.00000exp(2.00(sin\q/\l)^2^)]/ 
   [\s^2^(Fo^2^)+0.0000+0.0500*P+(0.0449P)^2^+0.0000sin\q/\l] 
 where P = 0.33333Fo^2^ + 0.66667Fc^2^ 
;
_refine_ls_weighting_scheme calc
_refine_ls_wR_factor_gt 0.0863
_refine_ls_wR_factor_ref 0.0958
_reflns_number_gt 2879
_reflns_number_total 4655
_reflns_threshold_expression >2sigma(I)
_cod_data_source_file jo025572b_s1.cif
_cod_data_source_block 01125
_cod_depositor_comments
;
The following automatic conversions were performed:
'_symmetry_cell_setting' value 'Triclinic' changed to 'triclinic'
according to '/home/saulius/struct/CIF-dictionaries/cif_core.dic'
dictionary named 'cif_core.dic' version 2.4.1 from 2010-06-29.

Automatic conversion script
Id: cif_fix_enum 1527 2010-12-29 10:47:43Z saulius 

The following automatic conversions were performed:

'_exptl_absorpt_correction_type' tag value 'Multi-scans' was replaced
with 'multi-scan' value.

Automatic conversion script
Id: cif_fix_values 1646 2011-03-28 12:23:43Z adriana 
;
_cod_database_code 4022223

loop_
_symmetry_equiv_pos_as_xyz
'x, y, z'
'-x, -y, -z'

loop_
_atom_site_label
_atom_site_type_symbol
_atom_site_fract_x
_atom_site_fract_y
_atom_site_fract_z
_atom_site_U_iso_or_equiv
_atom_site_adp_type
_atom_site_occupancy
_atom_site_symmetry_multiplicity
_atom_site_calc_flag
_atom_site_refinement_flags
S1 S 0.95936(7) 0.76405(6) 1.24468(6) 0.02558(15) Uani 1 1 d .
S2 S 0.72979(7) 0.56197(6) 1.00302(6) 0.02622(15) Uani 1 1 d .
S3 S 0.53611(7) 0.52204(6) 0.74404(6) 0.02783(16) Uani 1 1 d .
O1 O 1.2653(2) 0.96562(19) 1.54829(18) 0.0479(5) Uani 1 1 d .
O2 O 1.1158(2) 1.02356(17) 1.42632(17) 0.0360(4) Uani 1 1 d .
O3 O 0.2114(2) 0.43943(19) 0.46129(18) 0.0453(5) Uani 1 1 d .
O4 O 0.3852(2) 0.60910(17) 0.57349(17) 0.0353(4) Uani 1 1 d .
N1 N 1.1649(2) 0.9390(2) 1.4552(2) 0.0311(5) Uani 1 1 d .
N2 N 0.3233(2) 0.4984(2) 0.5468(2) 0.0306(5) Uani 1 1 d .
C1 C 1.1014(3) 0.8034(2) 1.3743(2) 0.0257(5) Uani 1 1 d .
C2 C 1.1426(3) 0.6949(2) 1.3849(2) 0.0301(6) Uani 1 1 d .
H2A H 1.2193 0.6991 1.4509 0.029(7) Uiso 1 1 calc R
C3 C 1.0574(3) 0.5760(2) 1.2861(2) 0.0294(6) Uani 1 1 d .
H3A H 1.0704 0.4905 1.2784 0.045(8) Uiso 1 1 calc R
C4 C 0.9532(3) 0.5949(2) 1.2013(2) 0.0228(5) Uani 1 1 d .
C5 C 0.8460(3) 0.4995(2) 1.0858(2) 0.0230(5) Uani 1 1 d .
C6 C 0.8221(3) 0.3615(2) 1.0257(2) 0.0257(5) Uani 1 1 d .
C7 C 0.9006(3) 0.2763(2) 1.0759(2) 0.0281(6) Uani 1 1 d .
H7A H 1.0104 0.3072 1.1029 0.034(7) Uiso 1 1 calc R
H7B H 0.8882 0.1819 1.0051 0.025(6) Uiso 1 1 calc R
C8 C 0.8354(3) 0.2841(3) 1.1921(3) 0.0332(6) Uani 1 1 d .
H8A H 0.7263 0.2503 1.1634 0.039(7) Uiso 1 1 calc R
H8B H 0.8435 0.3793 1.2606 0.040(8) Uiso 1 1 calc R
C9 C 0.9147(3) 0.2037(3) 1.2519(3) 0.0425(7) Uani 1 1 d .
H9A H 1.0246 0.2345 1.2766 0.051(9) Uiso 1 1 calc R
H9B H 0.8754 0.2239 1.3326 0.059(10) Uiso 1 1 calc R
C10 C 0.8938(4) 0.0537(3) 1.1629(3) 0.0486(8) Uani 1 1 d .
H10A H 0.9437 0.0097 1.2090 0.077(11) Uiso 1 1 calc R
H10B H 0.9389 0.0319 1.0853 0.068(11) Uiso 1 1 calc R
H10C H 0.7853 0.0221 1.1367 0.077(11) Uiso 1 1 calc R
C11 C 0.6651(4) -0.1330(3) 0.7817(4) 0.0590(10) Uani 1 1 d .
H11A H 0.6418 -0.2297 0.7226 0.064(10) Uiso 1 1 calc R
H11B H 0.6893 -0.1158 0.8717 0.081(13) Uiso 1 1 calc R
H11C H 0.7523 -0.0993 0.7597 0.096(14) Uiso 1 1 calc R
C12 C 0.5309(3) -0.0633(3) 0.7682(3) 0.0421(7) Uani 1 1 d .
H12A H 0.4427 -0.1008 0.7871 0.066(10) Uiso 1 1 calc R
H12B H 0.5067 -0.0824 0.6767 0.050(9) Uiso 1 1 calc R
C13 C 0.5536(3) 0.0893(3) 0.8580(3) 0.0393(7) Uani 1 1 d .
H13A H 0.4556 0.1264 0.8541 0.065(10) Uiso 1 1 calc R
H13B H 0.5880 0.1096 0.9490 0.050(9) Uiso 1 1 calc R
C14 C 0.6702(3) 0.1561(2) 0.8184(2) 0.0300(6) Uani 1 1 d .
H14A H 0.7643 0.1118 0.8139 0.039(7) Uiso 1 1 calc R
H14B H 0.6309 0.1411 0.7299 0.040(8) Uiso 1 1 calc R
C15 C 0.7094(3) 0.3058(2) 0.9095(2) 0.0262(5) Uani 1 1 d .
C16 C 0.6483(3) 0.4033(2) 0.8852(2) 0.0238(5) Uani 1 1 d .
C17 C 0.5376(3) 0.3903(2) 0.7775(2) 0.0241(5) Uani 1 1 d .
C18 C 0.4261(3) 0.2880(2) 0.6934(2) 0.0291(6) Uani 1 1 d .
H18A H 0.4102 0.2072 0.6965 0.027(7) Uiso 1 1 calc R
C19 C 0.3384(3) 0.3150(2) 0.6030(2) 0.0305(6) Uani 1 1 d .
H19A H 0.2568 0.2555 0.5383 0.043(8) Uiso 1 1 calc R
C20 C 0.3854(3) 0.4373(2) 0.6200(2) 0.0264(5) Uani 1 1 d .

loop_
_atom_site_aniso_label
_atom_site_aniso_U_11
_atom_site_aniso_U_22
_atom_site_aniso_U_33
_atom_site_aniso_U_23
_atom_site_aniso_U_13
_atom_site_aniso_U_12
S1 0.0271(3) 0.0208(3) 0.0274(3) 0.0125(2) -0.0022(3) 0.0012(2)
S2 0.0311(3) 0.0193(3) 0.0259(3) 0.0113(2) -0.0034(3) 0.0018(2)
S3 0.0290(3) 0.0233(3) 0.0294(3) 0.0141(3) -0.0046(3) -0.0008(3)
O1 0.0444(12) 0.0376(11) 0.0404(11) 0.0097(9) -0.0204(10) -0.0035(9)
O2 0.0415(11) 0.0254(9) 0.0380(11) 0.0143(8) 0.0029(9) 0.0010(8)
O3 0.0411(11) 0.0485(12) 0.0396(11) 0.0225(10) -0.0162(9) -0.0019(9)
O4 0.0403(11) 0.0321(10) 0.0364(10) 0.0209(8) -0.0007(9) 0.0039(8)
N1 0.0309(12) 0.0292(12) 0.0299(12) 0.0122(10) 0.0044(10) 0.0018(9)
N2 0.0311(12) 0.0333(12) 0.0263(11) 0.0143(10) 0.0020(10) 0.0059(10)
C1 0.0257(12) 0.0270(12) 0.0217(12) 0.0109(10) 0.0000(10) 0.0001(10)
C2 0.0301(14) 0.0325(14) 0.0263(13) 0.0145(11) -0.0008(11) 0.0049(11)
C3 0.0331(14) 0.0257(13) 0.0301(13) 0.0154(11) 0.0007(11) 0.0049(11)
C4 0.0239(12) 0.0197(11) 0.0248(12) 0.0107(10) 0.0046(10) 0.0027(9)
C5 0.0259(12) 0.0232(12) 0.0226(12) 0.0134(10) 0.0037(10) 0.0042(10)
C6 0.0249(12) 0.0252(12) 0.0307(13) 0.0166(11) 0.0045(10) 0.0034(10)
C7 0.0290(13) 0.0236(12) 0.0330(14) 0.0146(11) 0.0050(11) 0.0057(10)
C8 0.0361(15) 0.0311(14) 0.0353(15) 0.0180(12) 0.0077(12) 0.0053(11)
C9 0.0486(18) 0.0440(17) 0.0414(17) 0.0272(14) 0.0026(14) 0.0079(14)
C10 0.054(2) 0.0445(18) 0.062(2) 0.0377(16) 0.0092(17) 0.0108(15)
C11 0.054(2) 0.0278(16) 0.085(3) 0.0241(16) -0.0068(18) 0.0024(14)
C12 0.0356(15) 0.0264(14) 0.059(2) 0.0197(14) -0.0008(14) -0.0041(12)
C13 0.0377(16) 0.0310(15) 0.0506(18) 0.0201(13) 0.0108(14) 0.0036(12)
C14 0.0314(13) 0.0238(12) 0.0340(15) 0.0130(11) 0.0070(12) 0.0036(11)
C15 0.0278(13) 0.0231(12) 0.0289(13) 0.0134(10) 0.0060(11) 0.0011(10)
C16 0.0255(12) 0.0199(12) 0.0270(13) 0.0125(10) 0.0043(10) 0.0013(9)
C17 0.0263(12) 0.0216(11) 0.0249(12) 0.0114(10) 0.0049(10) 0.0047(10)
C18 0.0315(13) 0.0233(12) 0.0302(13) 0.0127(10) 0.0006(11) -0.0024(10)
C19 0.0280(13) 0.0295(13) 0.0269(13) 0.0106(11) -0.0032(11) -0.0036(11)
C20 0.0254(12) 0.0284(13) 0.0225(12) 0.0112(10) 0.0001(10) 0.0025(10)

loop_
_atom_type_symbol
_atom_type_description
_atom_type_scat_dispersion_real
_atom_type_scat_dispersion_imag
_atom_type_scat_source
C C 0.0033 0.0016 'International Tables Vol C Tables 4.2.6.8 and 6.1.1.4'
H H 0.0000 0.0000 'International Tables Vol C Tables 4.2.6.8 and 6.1.1.4'
N N 0.0061 0.0033 'International Tables Vol C Tables 4.2.6.8 and 6.1.1.4'
O O 0.0106 0.0060 'International Tables Vol C Tables 4.2.6.8 and 6.1.1.4'
S S 0.1246 0.1234 'International Tables Vol C Tables 4.2.6.8 and 6.1.1.4'

loop_
_geom_angle_atom_site_label_1
_geom_angle_atom_site_label_2
_geom_angle_atom_site_label_3
_geom_angle
C1 S1 C4 90.40(12)
C16 S2 C5 92.41(11)
C20 S3 C17 90.12(12)
O1 N1 O2 124.0(2)
O1 N1 C1 118.5(2)
O2 N1 C1 117.5(2)
O3 N2 O4 123.6(2)
O3 N2 C20 118.7(2)
O4 N2 C20 117.8(2)
C2 C1 N1 127.1(2)
C2 C1 S1 113.56(18)
N1 C1 S1 119.33(18)
C1 C2 C3 111.4(2)
C1 C2 H2A 124.3
C3 C2 H2A 124.3
C4 C3 C2 113.8(2)
C4 C3 H3A 123.1
C2 C3 H3A 123.1
C3 C4 C5 131.2(2)
C3 C4 S1 110.84(17)
C5 C4 S1 117.95(17)
C6 C5 C4 130.5(2)
C6 C5 S2 111.47(17)
C4 C5 S2 117.97(17)
C5 C6 C15 112.4(2)
C5 C6 C7 124.8(2)
C15 C6 C7 122.7(2)
C6 C7 C8 111.31(19)
C6 C7 H7A 109.4
C8 C7 H7A 109.4
C6 C7 H7B 109.4
C8 C7 H7B 109.4
H7A C7 H7B 108.0
C7 C8 C9 114.1(2)
C7 C8 H8A 108.7
C9 C8 H8A 108.7
C7 C8 H8B 108.7
C9 C8 H8B 108.7
H8A C8 H8B 107.6
C10 C9 C8 114.4(2)
C10 C9 H9A 108.7
C8 C9 H9A 108.7
C10 C9 H9B 108.7
C8 C9 H9B 108.7
H9A C9 H9B 107.6
C9 C10 H10A 109.5
C9 C10 H10B 109.5
H10A C10 H10B 109.5
C9 C10 H10C 109.5
H10A C10 H10C 109.5
H10B C10 H10C 109.5
C12 C11 H11A 109.5
C12 C11 H11B 109.5
H11A C11 H11B 109.5
C12 C11 H11C 109.5
H11A C11 H11C 109.5
H11B C11 H11C 109.5
C11 C12 C13 114.1(2)
C11 C12 H12A 108.7
C13 C12 H12A 108.7
C11 C12 H12B 108.7
C13 C12 H12B 108.7
H12A C12 H12B 107.6
C14 C13 C12 111.3(2)
C14 C13 H13A 109.4
C12 C13 H13A 109.4
C14 C13 H13B 109.4
C12 C13 H13B 109.4
H13A C13 H13B 108.0
C15 C14 C13 114.6(2)
C15 C14 H14A 108.6
C13 C14 H14A 108.6
C15 C14 H14B 108.6
C13 C14 H14B 108.6
H14A C14 H14B 107.6
C16 C15 C6 112.7(2)
C16 C15 C14 123.8(2)
C6 C15 C14 123.4(2)
C15 C16 C17 130.4(2)
C15 C16 S2 111.04(18)
C17 C16 S2 118.48(17)
C18 C17 C16 130.7(2)
C18 C17 S3 111.27(18)
C16 C17 S3 118.04(17)
C17 C18 C19 113.4(2)
C17 C18 H18A 123.3
C19 C18 H18A 123.3
C20 C19 C18 111.1(2)
C20 C19 H19A 124.4
C18 C19 H19A 124.4
C19 C20 N2 127.0(2)
C19 C20 S3 114.06(19)
N2 C20 S3 118.99(18)

loop_
_geom_bond_atom_site_label_1
_geom_bond_atom_site_label_2
_geom_bond_distance
S1 C1 1.719(2)
S1 C4 1.743(2)
S2 C16 1.729(2)
S2 C5 1.731(2)
S3 C20 1.715(2)
S3 C17 1.732(2)
O1 N1 1.230(3)
O2 N1 1.245(3)
O3 N2 1.231(3)
O4 N2 1.239(3)
N1 C1 1.422(3)
N2 C20 1.423(3)
C1 C2 1.363(3)
C2 C3 1.404(3)
C2 H2A 0.9500
C3 C4 1.377(3)
C3 H3A 0.9500
C4 C5 1.461(3)
C5 C6 1.379(3)
C6 C15 1.437(3)
C6 C7 1.511(3)
C7 C8 1.535(3)
C7 H7A 0.9900
C7 H7B 0.9900
C8 C9 1.542(4)
C8 H8A 0.9900
C8 H8B 0.9900
C9 C10 1.511(4)
C9 H9A 0.9900
C9 H9B 0.9900
C10 H10A 0.9800
C10 H10B 0.9800
C10 H10C 0.9800
C11 C12 1.493(4)
C11 H11A 0.9800
C11 H11B 0.9800
C11 H11C 0.9800
C12 C13 1.535(3)
C12 H12A 0.9900
C12 H12B 0.9900
C13 C14 1.524(3)
C13 H13A 0.9900
C13 H13B 0.9900
C14 C15 1.519(3)
C14 H14A 0.9900
C14 H14B 0.9900
C15 C16 1.388(3)
C16 C17 1.451(3)
C17 C18 1.379(3)
C18 C19 1.402(3)
C18 H18A 0.9500
C19 C20 1.359(3)
C19 H19A 0.9500

loop_
_geom_torsion_atom_site_label_1
_geom_torsion_atom_site_label_2
_geom_torsion_atom_site_label_3
_geom_torsion_atom_site_label_4
_geom_torsion
O1 N1 C1 C2 -2.3(4)
O2 N1 C1 C2 177.1(2)
O1 N1 C1 S1 179.29(19)
O2 N1 C1 S1 -1.3(3)
C4 S1 C1 C2 0.0(2)
C4 S1 C1 N1 178.58(19)
N1 C1 C2 C3 -178.6(2)
S1 C1 C2 C3 -0.1(3)
C1 C2 C3 C4 0.3(3)
C2 C3 C4 C5 178.7(2)
C2 C3 C4 S1 -0.3(3)
C1 S1 C4 C3 0.2(2)
C1 S1 C4 C5 -178.96(19)
C3 C4 C5 C6 -2.6(4)
S1 C4 C5 C6 176.4(2)
C3 C4 C5 S2 179.5(2)
S1 C4 C5 S2 -1.6(3)
C16 S2 C5 C6 -0.56(19)
C16 S2 C5 C4 177.78(19)
C4 C5 C6 C15 -177.1(2)
S2 C5 C6 C15 1.0(3)
C4 C5 C6 C7 4.5(4)
S2 C5 C6 C7 -177.47(19)
C5 C6 C7 C8 75.5(3)
C15 C6 C7 C8 -102.8(3)
C6 C7 C8 C9 -177.7(2)
C7 C8 C9 C10 -65.9(3)
C11 C12 C13 C14 68.2(4)
C12 C13 C14 C15 -175.0(2)
C5 C6 C15 C16 -1.0(3)
C7 C6 C15 C16 177.5(2)
C5 C6 C15 C14 174.8(2)
C7 C6 C15 C14 -6.7(4)
C13 C14 C15 C16 -99.6(3)
C13 C14 C15 C6 85.0(3)
C6 C15 C16 C17 177.4(2)
C14 C15 C16 C17 1.5(4)
C6 C15 C16 S2 0.6(3)
C14 C15 C16 S2 -175.25(18)
C5 S2 C16 C15 -0.02(19)
C5 S2 C16 C17 -177.2(2)
C15 C16 C17 C18 24.4(4)
S2 C16 C17 C18 -159.1(2)
C15 C16 C17 S3 -156.7(2)
S2 C16 C17 S3 19.9(3)
C20 S3 C17 C18 0.59(19)
C20 S3 C17 C16 -178.5(2)
C16 C17 C18 C19 178.5(2)
S3 C17 C18 C19 -0.5(3)
C17 C18 C19 C20 0.1(3)
C18 C19 C20 N2 -179.8(2)
C18 C19 C20 S3 0.3(3)
O3 N2 C20 C19 2.9(4)
O4 N2 C20 C19 -177.3(2)
O3 N2 C20 S3 -177.21(18)
O4 N2 C20 S3 2.5(3)
C17 S3 C20 C19 -0.5(2)
C17 S3 C20 N2 179.6(2)

loop_
_cod_related_entry_id
_cod_related_entry_database
_cod_related_entry_code
1 ChemSpider 9245558
